data_7033205
loop_
_publ_author_name
'Polido Legaria, Elizabeth'
'Topel, Seda Demirel'
'Kessler, Vadim G.'
'Seisenbaeva, Gulaim A.'

_publ_section_title
;
 Molecular insights into the selective action of a magnetically removable
 complexone-grafted adsorbent.
;
_journal_issue 3
_journal_name_full 'Dalton transactions (Cambridge, England : 2003)'
_journal_page_first 1273
_journal_page_last 1282
_journal_paper_doi 10.1039/c4dt03096f
_journal_volume 44
_journal_year 2015
_chemical_formula_moiety 'C12 H38 La2 N6 O31'
_chemical_formula_sum 'C12 H38 La2 N6 O31'
_chemical_formula_weight 1040.30
_chemical_name_systematic 'lanthanum iminodiacetato nitrate iminodiacetate'
_space_group_IT_number 63
_symmetry_cell_setting orthorhombic
_symmetry_space_group_name_Hall '-C 2c 2'
_symmetry_space_group_name_H-M 'C m c m'
_atom_sites_solution_hydrogens geom
_atom_sites_solution_primary direct
_atom_sites_solution_secondary difmap
_audit_creation_method SHELXL-97
_cell_angle_alpha 90.00
_cell_angle_beta 90.00
_cell_angle_gamma 90.00
_cell_formula_units_Z 4
_cell_length_a 18.835(8)
_cell_length_b 9.133(4)
_cell_length_c 19.034(8)
_cell_measurement_reflns_used 2814
_cell_measurement_temperature 296(2)
_cell_measurement_theta_max 27.01
_cell_measurement_theta_min 3.01
_cell_volume 3274(2)
_computing_cell_refinement 'Bruker SAINT'
_computing_data_collection 'Bruker APEX2'
_computing_data_reduction 'Bruker SAINT'
_computing_molecular_graphics 'Bruker SHELXTL'
_computing_publication_material 'Bruker SHELXTL'
_computing_structure_refinement 'SHELXL-97 (Sheldrick, 2008)'
_computing_structure_solution 'SHELXS-97 (Sheldrick, 2008)'
_diffrn_ambient_temperature 296(2)
_diffrn_measured_fraction_theta_full 0.978
_diffrn_measured_fraction_theta_max 0.978
_diffrn_measurement_device_type 'Bruker SMART Apex-2 CCD'
_diffrn_measurement_method 'Omega scans'
_diffrn_radiation_monochromator graphite
_diffrn_radiation_source 'fine-focus sealed tube'
_diffrn_radiation_type MoK\a
_diffrn_radiation_wavelength 0.71073
_diffrn_reflns_av_R_equivalents 0.0860
_diffrn_reflns_av_sigmaI/netI 0.0456
_diffrn_reflns_limit_h_max 23
_diffrn_reflns_limit_h_min -23
_diffrn_reflns_limit_k_max 11
_diffrn_reflns_limit_k_min -11
_diffrn_reflns_limit_l_max 21
_diffrn_reflns_limit_l_min -23
_diffrn_reflns_number 12628
_diffrn_reflns_theta_full 26.00
_diffrn_reflns_theta_max 26.00
_diffrn_reflns_theta_min 2.48
_exptl_absorpt_coefficient_mu 2.698
_exptl_absorpt_correction_T_max 0.8336
_exptl_absorpt_correction_T_min 0.6144
_exptl_absorpt_correction_type multi-scan
_exptl_absorpt_process_details 'Bruker SADABS'
_exptl_crystal_colour white
_exptl_crystal_density_diffrn 2.110
_exptl_crystal_density_meas ?
_exptl_crystal_density_method 'not measured'
_exptl_crystal_description needle
_exptl_crystal_F_000 2056
_exptl_crystal_recrystallization_method 'Re-crystallisation from solvent: water'
_exptl_crystal_size_max 0.20
_exptl_crystal_size_mid 0.11
_exptl_crystal_size_min 0.07
_refine_diff_density_max 0.604
_refine_diff_density_min -0.756
_refine_diff_density_rms 0.106
_refine_ls_extinction_method none
_refine_ls_goodness_of_fit_ref 1.032
_refine_ls_hydrogen_treatment mixed
_refine_ls_matrix_type full
_refine_ls_number_parameters 166
_refine_ls_number_reflns 1675
_refine_ls_number_restraints 109
_refine_ls_restrained_S_all 1.026
_refine_ls_R_factor_all 0.0595
_refine_ls_R_factor_gt 0.0321
_refine_ls_shift/su_max 0.000
_refine_ls_shift/su_mean 0.000
_refine_ls_structure_factor_coef Fsqd
_refine_ls_weighting_details 'calc w=1/[\s^2^(Fo^2^)+(0.0338P)^2^+1.6184P] where P=(Fo^2^+2Fc^2^)/3'
_refine_ls_weighting_scheme calc
_refine_ls_wR_factor_gt 0.0679
_refine_ls_wR_factor_ref 0.0740
_reflns_number_gt 1107
_reflns_number_total 1675
_reflns_threshold_expression >2sigma(I)
_cod_data_source_file c4dt03096f2.cif
_cod_data_source_block laidac
_cod_depositor_comments
;
The following automatic conversions were performed:

'_symmetry_cell_setting' value 'Orthorhombic' changed to
'orthorhombic' according to
/usr/data/users/saulius/crontab/automatic-downloads/rss-feeds/RSC/lib/dictionaries/cif_core.dic
dictionary named 'cif_core.dic' version 2.4.2 from
2011-04-26.

'_exptl_absorpt_correction_type' value 'Multi-scan'
changed to 'multi-scan' according to
/usr/data/users/saulius/crontab/automatic-downloads/rss-feeds/RSC/lib/dictionaries/cif_core.dic
dictionary named 'cif_core.dic' version 2.4.2 from 2011-04-26.

Automatic conversion script
Id: cif_fix_values 2935 2014-11-11 08:27:57Z andrius 

The following automatic conversions were performed:

'_exptl_crystal_density_meas' value 'not measured' was changed to '?'
- the value is perceived as not measured.

Automatic conversion script
Id: cif_fix_values 3008 2015-01-20 13:52:24Z robertas 

 Adding full bibliography for 7033204--7033205.cif.
;
_cod_original_sg_symbol_H-M Cmcm
_cod_database_code 7033205

loop_
_symmetry_equiv_pos_as_xyz
'x, y, z'
'-x, -y, z+1/2'
'-x, y, -z+1/2'
'x, -y, -z'
'x+1/2, y+1/2, z'
'-x+1/2, -y+1/2, z+1/2'
'-x+1/2, y+1/2, -z+1/2'
'x+1/2, -y+1/2, -z'
'-x, -y, -z'
'x, y, -z-1/2'
'x, -y, z-1/2'
'-x, y, z'
'-x+1/2, -y+1/2, -z'
'x+1/2, y+1/2, -z-1/2'
'x+1/2, -y+1/2, z-1/2'
'-x+1/2, y+1/2, z'

loop_
_atom_site_label
_atom_site_type_symbol
_atom_site_fract_x
_atom_site_fract_y
_atom_site_fract_z
_atom_site_U_iso_or_equiv
_atom_site_adp_type
_atom_site_occupancy
_atom_site_symmetry_multiplicity
_atom_site_calc_flag
_atom_site_refinement_flags
_atom_site_disorder_assembly
_atom_site_disorder_group
La1 La 0.264693(18) 0.5000 0.5000 0.02023(13) Uani 1 2 d SDU . .
O1 O 0.15366(19) 0.4337(4) 0.42952(19) 0.0353(8) Uani 1 1 d DU . .
H102 H 0.169(2) 0.387(5) 0.392(2) 0.042 Uiso 1 1 d D . .
H101 H 0.112(2) 0.479(5) 0.443(2) 0.042 Uiso 1 1 d D . .
O2 O 0.22363(17) 0.2702(3) 0.56499(17) 0.0270(8) Uani 1 1 d U . .
O3 O 0.3035(2) 0.4259(3) 0.37301(15) 0.0321(8) Uani 1 1 d U . .
O4 O 0.3784(2) 0.3628(4) 0.5347(2) 0.0486(10) Uani 1 1 d DU . .
H4A H 0.375(2) 0.275(4) 0.523(3) 0.058 Uiso 1 1 d D . .
H4B H 0.414(2) 0.428(5) 0.550(3) 0.058 Uiso 1 1 d D . .
N1 N 0.1974(3) 0.2152(5) 0.7500 0.0224(11) Uani 1 2 d SU . .
H1A H 0.1606 0.1523 0.7500 0.027 Uiso 1 2 calc SR . .
H1B H 0.2377 0.1623 0.7500 0.027 Uiso 1 2 calc SR . .
C1 C 0.2051(3) 0.2082(5) 0.6222(2) 0.0237(9) Uani 1 1 d U . .
C2 C 0.1946(3) 0.3047(5) 0.6856(2) 0.0276(11) Uani 1 1 d U . .
H2A H 0.2315 0.3788 0.6870 0.033 Uiso 1 1 calc R . .
H2B H 0.1491 0.3538 0.6825 0.033 Uiso 1 1 calc R . .
O8 O 0.0000 0.3177(12) 0.7500 0.113(5) Uani 1 4 d SU . .
O11 O 0.5000 0.4870(9) 0.5970(5) 0.094(3) Uani 1 2 d SD . .
H11A H 0.517(5) 0.565(6) 0.575(4) 0.113 Uiso 1 1 d D . .
O5 O 0.0000 0.4911(9) 0.4165(6) 0.106(3) Uani 1 2 d SU . .
N3 N 0.0000 0.6252(10) 0.4213(4) 0.0522(18) Uani 1 2 d SU . .
O7 O 0.0559(4) 0.1198(9) 0.7500 0.097(3) Uani 1 2 d SU . .
O6 O -0.0569(2) 0.6865(7) 0.4238(3) 0.0859(16) Uani 1 1 d U . .
N2 N 0.0000 0.1919(14) 0.7500 0.066(3) Uani 1 4 d SU . .
O9 O 0.3768(6) 0.2414(16) 0.6908(7) 0.108(5) Uani 0.50 1 d PU . 1
O10 O 0.3337(4) 0.1391(8) 0.7850(4) 0.0419(18) Uani 0.50 1 d PU . 1
C3 C 0.4471(8) 0.2480(18) 0.7883(9) 0.084(5) Uani 0.50 1 d PDU . 1
H3B H 0.465(4) 0.144(4) 0.790(6) 0.100 Uiso 0.50 1 d PD A 1
H3C H 0.415(9) 0.308(16) 0.838(9) 0.100 Uiso 0.50 1 d P B 1
C4 C 0.3805(4) 0.2077(9) 0.7500 0.0381(17) Uani 1 2 d SU . 1
N4 N 0.5000 0.3203(10) 0.7500 0.051(3) Uani 1 4 d SDU . 1
H4C H 0.5000 0.417(2) 0.7500 0.061 Uiso 1 4 d SD C 1

loop_
_atom_site_aniso_label
_atom_site_aniso_U_11
_atom_site_aniso_U_22
_atom_site_aniso_U_33
_atom_site_aniso_U_23
_atom_site_aniso_U_13
_atom_site_aniso_U_12
La1 0.0277(2) 0.01832(18) 0.01465(19) -0.0006(2) 0.000 0.000
O1 0.033(2) 0.0367(19) 0.036(2) -0.0060(16) -0.0065(17) 0.0020(17)
O2 0.0353(19) 0.0287(18) 0.0170(17) 0.0031(13) 0.0066(13) 0.0013(14)
O3 0.051(2) 0.0237(18) 0.0215(17) -0.0030(14) 0.0077(16) -0.0011(16)
O4 0.039(2) 0.032(2) 0.075(3) 0.003(2) -0.014(2) -0.0024(17)
N1 0.032(3) 0.018(3) 0.017(3) 0.000 0.000 0.003(2)
C1 0.027(2) 0.027(2) 0.017(2) -0.0024(18) 0.000(2) 0.003(2)
C2 0.050(3) 0.022(2) 0.011(2) 0.0047(18) 0.003(2) 0.006(2)
O8 0.212(15) 0.043(6) 0.082(8) 0.000 0.000 0.000
O11 0.103(7) 0.070(6) 0.109(7) -0.016(5) 0.000 0.000
O5 0.116(7) 0.067(5) 0.136(8) 0.005(5) 0.000 0.000
N3 0.034(4) 0.069(5) 0.054(4) 0.003(4) 0.000 0.000
O7 0.037(4) 0.091(6) 0.164(8) 0.000 0.000 -0.011(4)
O6 0.048(3) 0.121(4) 0.089(4) -0.007(3) 0.001(3) 0.032(3)
N2 0.073(8) 0.060(7) 0.066(8) 0.000 0.000 0.000
O9 0.064(8) 0.171(12) 0.089(7) 0.082(8) -0.020(6) -0.026(7)
O10 0.037(4) 0.039(4) 0.050(4) 0.007(3) 0.010(3) -0.002(3)
C3 0.044(8) 0.145(14) 0.062(8) -0.007(9) 0.007(6) -0.039(8)
C4 0.036(4) 0.039(4) 0.040(4) 0.000 0.000 0.005(3)
N4 0.032(5) 0.031(6) 0.089(8) 0.000 0.000 0.000

loop_
_atom_type_symbol
_atom_type_description
_atom_type_scat_dispersion_real
_atom_type_scat_dispersion_imag
_atom_type_scat_source
C C 0.0033 0.0016 'International Tables Vol C Tables 4.2.6.8 and 6.1.1.4'
H H 0.0000 0.0000 'International Tables Vol C Tables 4.2.6.8 and 6.1.1.4'
N N 0.0061 0.0033 'International Tables Vol C Tables 4.2.6.8 and 6.1.1.4'
O O 0.0106 0.0060 'International Tables Vol C Tables 4.2.6.8 and 6.1.1.4'
La La -0.2871 2.4523 'International Tables Vol C Tables 4.2.6.8 and 6.1.1.4'

loop_
_geom_angle_atom_site_label_1
_geom_angle_atom_site_label_2
_geom_angle_atom_site_label_3
_geom_angle
_geom_angle_site_symmetry_1
_geom_angle_site_symmetry_3
O2 La1 O2 144.77(15) . 4_566
O2 La1 O1 79.16(11) . .
O2 La1 O1 72.13(11) 4_566 .
O2 La1 O1 72.13(11) . 4_566
O2 La1 O1 79.16(11) 4_566 4_566
O1 La1 O1 70.28(18) . 4_566
O2 La1 O4 141.06(12) . 4_566
O2 La1 O4 74.16(12) 4_566 4_566
O1 La1 O4 131.50(14) . 4_566
O1 La1 O4 134.53(12) 4_566 4_566
O2 La1 O4 74.16(12) . .
O2 La1 O4 141.06(12) 4_566 .
O1 La1 O4 134.53(12) . .
O1 La1 O4 131.50(14) 4_566 .
O4 La1 O4 66.99(19) 4_566 .
O2 La1 O3 81.34(11) . 4_566
O2 La1 O3 108.64(10) 4_566 4_566
O1 La1 O3 140.79(12) . 4_566
O1 La1 O3 71.48(12) 4_566 4_566
O4 La1 O3 83.02(13) 4_566 4_566
O4 La1 O3 69.83(13) . 4_566
O2 La1 O3 108.64(10) . .
O2 La1 O3 81.34(11) 4_566 .
O1 La1 O3 71.47(12) . .
O1 La1 O3 140.79(12) 4_566 .
O4 La1 O3 69.83(13) 4_566 .
O4 La1 O3 83.02(13) . .
O3 La1 O3 147.54(16) 4_566 .
O2 La1 O2 122.65(12) . 16
O2 La1 O2 60.56(12) 4_566 16
O1 La1 O2 120.69(10) . 16
O1 La1 O2 67.64(11) 4_566 16
O4 La1 O2 67.27(12) 4_566 16
O4 La1 O2 104.71(11) . 16
O3 La1 O2 48.26(10) 4_566 16
O3 La1 O2 128.42(10) . 16
O2 La1 O2 60.56(12) . 13_556
O2 La1 O2 122.65(12) 4_566 13_556
O1 La1 O2 67.64(11) . 13_556
O1 La1 O2 120.69(10) 4_566 13_556
O4 La1 O2 104.71(11) 4_566 13_556
O4 La1 O2 67.27(12) . 13_556
O3 La1 O2 128.42(10) 4_566 13_556
O3 La1 O2 48.26(10) . 13_556
O2 La1 O2 170.89(13) 16 13_556
O2 La1 C1 101.47(11) . 16
O2 La1 C1 85.05(11) 4_566 16
O1 La1 C1 134.30(13) . 16
O1 La1 C1 66.79(13) 4_566 16
O4 La1 C1 74.75(13) 4_566 16
O4 La1 C1 87.29(13) . 16
O3 La1 C1 23.62(10) 4_566 16
O3 La1 C1 144.31(11) . 16
O2 La1 C1 24.66(10) 16 16
O2 La1 C1 151.55(11) 13_556 16
O2 La1 C1 85.05(11) . 13_556
O2 La1 C1 101.47(11) 4_566 13_556
O1 La1 C1 66.79(12) . 13_556
O1 La1 C1 134.30(13) 4_566 13_556
O4 La1 C1 87.29(13) 4_566 13_556
O4 La1 C1 74.75(13) . 13_556
O3 La1 C1 144.31(11) 4_566 13_556
O3 La1 C1 23.62(10) . 13_556
O2 La1 C1 151.55(11) 16 13_556
O2 La1 C1 24.66(10) 13_556 13_556
C1 La1 C1 158.56(18) 16 13_556
C1 O2 La1 149.4(3) . .
C1 O2 La1 90.4(3) . 13_556
La1 O2 La1 119.44(12) . 13_556
C1 O3 La1 98.7(3) 13_556 .
C2 N1 C2 112.5(5) 10_557 .
O3 C1 O2 122.6(4) 13_556 .
O3 C1 C2 120.1(4) 13_556 .
O2 C1 C2 117.3(4) . .
O3 C1 La1 57.7(2) 13_556 13_556
O2 C1 La1 64.9(2) . 13_556
C2 C1 La1 175.6(3) . 13_556
N1 C2 C1 109.7(4) . .
O6 N3 O6 124.7(10) 12 .
O6 N3 O5 117.7(5) 12 .
O6 N3 O5 117.7(5) . .
O8 N2 O7 122.0(6) . 3_556
O8 N2 O7 122.0(6) . .
O7 N2 O7 115.9(13) 3_556 .
C4 O9 O10 61.0(7) . 10_557
C4 O9 C3 71.2(10) . 10_557
O10 O9 C3 121.3(11) 10_557 10_557
C4 O10 O9 53.6(6) . 10_557
C4 O10 O10 58.4(4) . 10_557
O9 O10 O10 110.4(7) 10_557 10_557
O9 C3 N4 148.4(15) 10_557 .
O9 C3 C3 106.7(9) 10_557 10_557
N4 C3 C3 58.7(7) . 10_557
O9 C3 C4 47.7(7) 10_557 .
N4 C3 C4 117.4(11) . .
C3 C3 C4 60.9(6) 10_557 .
O9 C3 C3 163.1(9) 10_557 12_655
N4 C3 C3 44.6(7) . 12_655
C3 C3 C3 90.000(10) 10_557 12_655
C4 C3 C3 146.9(7) . 12_655
O9 C4 O9 148.7(18) 10_557 .
O9 C4 O10 65.4(7) 10_557 .
O9 C4 O10 126.4(10) . .
O9 C4 O10 126.4(10) 10_557 10_557
O9 C4 O10 65.4(7) . 10_557
O10 C4 O10 63.3(8) . 10_557
O9 C4 C3 61.1(9) 10_557 .
O9 C4 C3 117.0(10) . .
O10 C4 C3 116.6(7) . .
O10 C4 C3 163.4(10) 10_557 .
O9 C4 C3 117.0(10) 10_557 10_557
O9 C4 C3 61.1(9) . 10_557
O10 C4 C3 163.4(10) . 10_557
O10 C4 C3 116.6(7) 10_557 10_557
C3 C4 C3 58.2(12) . 10_557
C3 N4 C3 90.8(15) . 12_655
C3 N4 C3 62.7(13) . 10_557
C3 N4 C3 123.7(16) 12_655 10_557
C3 N4 C3 123.7(16) . 3_656
C3 N4 C3 62.7(13) 12_655 3_656
C3 N4 C3 90.8(15) 10_557 3_656

loop_
_geom_bond_atom_site_label_1
_geom_bond_atom_site_label_2
_geom_bond_distance
_geom_bond_site_symmetry_2
La1 O2 2.556(3) .
La1 O2 2.556(3) 4_566
La1 O1 2.557(3) .
La1 O1 2.557(3) 4_566
La1 O4 2.567(4) 4_566
La1 O4 2.567(4) .
La1 O3 2.614(3) 4_566
La1 O3 2.614(3) .
La1 O2 2.769(3) 16
La1 O2 2.769(3) 13_556
La1 C1 3.057(4) 16
La1 C1 3.057(4) 13_556
O2 C1 1.276(5) .
O2 La1 2.769(3) 13_556
O3 C1 1.239(5) 13_556
N1 C2 1.475(5) 10_557
N1 C2 1.475(5) .
C1 O3 1.239(5) 13_556
C1 C2 1.507(6) .
C1 La1 3.057(4) 13_556
O8 N2 1.149(15) .
O5 N3 1.228(9) .
N3 O6 1.210(6) 12
N3 O6 1.210(6) .
O7 N2 1.242(9) .
N2 O7 1.242(9) 3_556
O9 C4 1.170(11) .
O9 O10 1.321(12) 10_557
O9 C3 1.384(18) 10_557
O10 C4 1.271(9) .
O10 O9 1.321(13) 10_557
O10 O10 1.333(14) 10_557
C3 O9 1.384(18) 10_557
C3 N4 1.400(13) .
C3 C3 1.46(3) 10_557
C3 C4 1.496(16) .
C3 C3 1.99(3) 12_655
C4 O9 1.170(11) 10_557
C4 O10 1.271(9) 10_557
C4 C3 1.496(16) 10_557
N4 C3 1.400(13) 12_655
N4 C3 1.400(13) 10_557
N4 C3 1.400(13) 3_656
